data_4303675
loop_
_publ_author_name
'Xiao-Qing Zhao'
'Bin Zhao'
'Shi Wei'
'Peng Cheng'

_publ_section_title
;
Synthesis, Structures, and Luminescent and Magnetic Properties of Ln-Ag
Heterometal-Organic Frameworks
;
_journal_name_full 'Inorganic Chemistry'
_journal_page_first 11048
_journal_page_last 11057
_journal_paper_doi 10.1021/ic901291b
_journal_volume 48
_journal_year 2009
_chemical_formula_moiety 'C14 H12 Ag Eu N2 O13'
_chemical_formula_sum 'C14 H12 Ag Eu N2 O13'
_chemical_formula_weight 676.09
_chemical_name_systematic
; 
 ? 
;
_space_group_IT_number 15
_symmetry_cell_setting monoclinic
_symmetry_space_group_name_Hall '-C 2yc'
_symmetry_space_group_name_H-M 'C 1 2/c 1'
_atom_sites_solution_hydrogens geom
_atom_sites_solution_primary direct
_atom_sites_solution_secondary difmap
_audit_creation_method SHELXL-97
_cell_angle_alpha 90.00
_cell_angle_beta 99.748(2)
_cell_angle_gamma 90.00
_cell_formula_units_Z 4
_cell_length_a 8.0281(10)
_cell_length_b 10.3800(14)
_cell_length_c 20.589(3)
_cell_measurement_reflns_used 3819
_cell_measurement_temperature 294(2)
_cell_measurement_theta_max 28.29
_cell_measurement_theta_min 3.24
_cell_volume 1690.9(4)
_computing_cell_refinement 'Bruker SMART'
_computing_data_collection 'Bruker SMART'
_computing_data_reduction 'Bruker SAINT'
_computing_molecular_graphics 'Bruker SHELXTL'
_computing_publication_material 'Bruker SHELXTL'
_computing_structure_refinement 'SHELXL-97 (Sheldrick, 1997)'
_computing_structure_solution 'SHELXS-97 (Sheldrick, 1990)'
_diffrn_ambient_temperature 294(2)
_diffrn_measured_fraction_theta_full 0.999
_diffrn_measured_fraction_theta_max 0.999
_diffrn_measurement_device_type 'CCD area detector'
_diffrn_measurement_method 'phi and omega scans'
_diffrn_radiation_monochromator graphite
_diffrn_radiation_source 'fine-focus sealed tube'
_diffrn_radiation_type MoK\a
_diffrn_radiation_wavelength 0.71073
_diffrn_reflns_av_R_equivalents 0.0421
_diffrn_reflns_av_sigmaI/netI 0.0401
_diffrn_reflns_limit_h_max 9
_diffrn_reflns_limit_h_min -8
_diffrn_reflns_limit_k_max 12
_diffrn_reflns_limit_k_min -12
_diffrn_reflns_limit_l_max 24
_diffrn_reflns_limit_l_min -19
_diffrn_reflns_number 4188
_diffrn_reflns_theta_full 25.02
_diffrn_reflns_theta_max 25.02
_diffrn_reflns_theta_min 2.01
_exptl_absorpt_coefficient_mu 4.918
_exptl_absorpt_correction_T_max 1.000000
_exptl_absorpt_correction_T_min 0.411221
_exptl_absorpt_correction_type multi-scan
_exptl_absorpt_process_details SADABS
_exptl_crystal_colour colorless
_exptl_crystal_density_diffrn 2.656
_exptl_crystal_density_meas ?
_exptl_crystal_density_method 'not measured'
_exptl_crystal_description Prism
_exptl_crystal_F_000 1296
_exptl_crystal_size_max 0.20
_exptl_crystal_size_mid 0.18
_exptl_crystal_size_min 0.12
_refine_diff_density_max 0.590
_refine_diff_density_min -1.403
_refine_diff_density_rms 0.149
_refine_ls_extinction_coef 0.0118(4)
_refine_ls_extinction_expression Fc^*^=kFc[1+0.001xFc^2^\l^3^/sin(2\q)]^-1/4^
_refine_ls_extinction_method SHELXL
_refine_ls_goodness_of_fit_ref 1.156
_refine_ls_hydrogen_treatment constr
_refine_ls_matrix_type full
_refine_ls_number_parameters 144
_refine_ls_number_reflns 1501
_refine_ls_number_restraints 4
_refine_ls_restrained_S_all 1.353
_refine_ls_R_factor_all 0.0250
_refine_ls_R_factor_gt 0.0233
_refine_ls_shift/su_max 0.006
_refine_ls_shift/su_mean 0.000
_refine_ls_structure_factor_coef Fsqd
_refine_ls_weighting_details 'calc w=1/[\s^2^(Fo^2^)+(0.0275P)^2^+0.1164P] where P=(Fo^2^+2Fc^2^)/3'
_refine_ls_weighting_scheme calc
_refine_ls_wR_factor_gt 0.0576
_refine_ls_wR_factor_ref 0.0585
_reflns_number_gt 1424
_reflns_number_total 1501
_reflns_threshold_expression >2sigma(I)
_cod_data_source_file ic901291b_si_001_05.cif
_cod_data_source_block 5
_cod_depositor_comments
;
The following automatic conversions were performed:
'_symmetry_cell_setting' value 'Monoclinic' changed to 'monoclinic'
according to '/home/saulius/struct/CIF-dictionaries/cif_core.dic'
dictionary named 'cif_core.dic' version 2.4.1 from
2010-06-29.

'_exptl_absorpt_correction_type' value 'Multi-scan' changed
to 'multi-scan' according to
'/home/saulius/struct/CIF-dictionaries/cif_core.dic' dictionary named
'cif_core.dic' version 2.4.1 from 2010-06-29.

Automatic conversion script
Id: cif_fix_enum 1527 2010-12-29 10:47:43Z saulius 

The following automatic conversions were performed:

'_exptl_crystal_density_meas' value 'none' was changed to '?' - the
value is perceived as not measured.

Automatic conversion script
Id: cif_fix_values 3008 2015-01-20 13:52:24Z robertas 
;
_cod_database_code 4303675

loop_
_symmetry_equiv_pos_as_xyz
'x, y, z'
'-x, y, -z+1/2'
'x+1/2, y+1/2, z'
'-x+1/2, y+1/2, -z+1/2'
'-x, -y, -z'
'x, -y, z-1/2'
'-x+1/2, -y+1/2, -z'
'x+1/2, -y+1/2, z-1/2'

loop_
_atom_site_label
_atom_site_type_symbol
_atom_site_fract_x
_atom_site_fract_y
_atom_site_fract_z
_atom_site_U_iso_or_equiv
_atom_site_adp_type
_atom_site_occupancy
_atom_site_symmetry_multiplicity
_atom_site_calc_flag
_atom_site_refinement_flags
_atom_site_disorder_assembly
_atom_site_disorder_group
Eu1 Eu 0.5000 0.54041(3) 0.2500 0.01333(18) Uani 1 2 d SD . .
Ag1 Ag 0.0000 0.61658(5) 0.2500 0.02216(19) Uani 1 2 d S . .
C1 C 0.8441(5) 0.4842(4) 0.3626(2) 0.0151(9) Uani 1 1 d . . .
C2 C 0.7289(5) 0.5458(4) 0.4049(2) 0.0145(9) Uani 1 1 d . . .
C3 C 0.7740(5) 0.5581(4) 0.4721(2) 0.0195(10) Uani 1 1 d . . .
H3A H 0.8776 0.5270 0.4934 0.023 Uiso 1 1 calc R . .
C4 C 0.6645(5) 0.6170(4) 0.50778(19) 0.0171(9) Uani 1 1 d . . .
C5 C 0.5078(5) 0.6594(4) 0.4751(2) 0.0166(9) Uani 1 1 d . . .
H5 H 0.4314 0.6998 0.4977 0.020 Uiso 1 1 calc R . .
C6 C 0.4701(5) 0.6390(4) 0.40740(19) 0.0145(8) Uani 1 1 d . . .
C7 C 0.2998(5) 0.6690(4) 0.3676(2) 0.0161(10) Uani 1 1 d . . .
N1 N 0.5795(4) 0.5869(3) 0.37184(15) 0.0141(7) Uani 1 1 d . . .
O1 O 0.7825(3) 0.4724(3) 0.30152(14) 0.0208(7) Uani 1 1 d . . .
O2 O 0.9854(4) 0.4488(3) 0.38870(15) 0.0277(8) Uani 1 1 d . . .
O3 O 0.7047(3) 0.6331(3) 0.57366(13) 0.0215(7) Uani 1 1 d . . .
H3 H 0.7947 0.5969 0.5872 0.032 Uiso 1 1 calc R . .
O4 O 0.1942(3) 0.7282(3) 0.39309(14) 0.0254(7) Uani 1 1 d . . .
O5 O 0.2758(3) 0.6250(3) 0.30827(14) 0.0194(7) Uani 1 1 d . . .
O6 O 0.4414(4) 0.3433(3) 0.31095(15) 0.0219(7) Uani 1 1 d D . .
H6A H 0.5244 0.3070 0.3416 0.026 Uiso 1 1 d RD . .
H6B H 0.3787 0.3483 0.3380 0.026 Uiso 1 1 d RD . .
O7 O 0.5000 0.7776(5) 0.2500 0.0376(13) Uani 1 2 d S . .
H7A H 0.5732 0.8220 0.2347 0.045 Uiso 1 1 d R . .

loop_
_atom_site_aniso_label
_atom_site_aniso_U_11
_atom_site_aniso_U_22
_atom_site_aniso_U_33
_atom_site_aniso_U_23
_atom_site_aniso_U_13
_atom_site_aniso_U_12
Eu1 0.0069(2) 0.0197(3) 0.0120(2) 0.000 -0.00223(12) 0.000
Ag1 0.0080(3) 0.0317(4) 0.0245(3) 0.000 -0.00391(19) 0.000
C1 0.011(2) 0.016(2) 0.017(2) 0.0001(19) -0.0020(16) -0.0010(16)
C2 0.0104(19) 0.016(2) 0.016(2) -0.0002(16) -0.0014(16) 0.0009(15)
C3 0.0082(19) 0.030(3) 0.018(2) 0.0018(19) -0.0032(16) 0.0041(16)
C4 0.0128(19) 0.022(2) 0.015(2) -0.0010(19) -0.0026(16) -0.0022(16)
C5 0.011(2) 0.020(2) 0.018(2) -0.0015(17) 0.0020(17) 0.0010(15)
C6 0.013(2) 0.015(2) 0.014(2) 0.0003(18) 0.0000(16) -0.0001(17)
C7 0.012(2) 0.018(2) 0.017(2) 0.0035(17) -0.0006(18) 0.0009(15)
N1 0.0068(15) 0.0180(19) 0.0155(17) -0.0006(16) -0.0040(12) 0.0000(14)
O1 0.0103(14) 0.035(2) 0.0162(16) -0.0024(13) -0.0005(12) 0.0027(12)
O2 0.0118(15) 0.045(2) 0.0236(17) -0.0041(15) -0.0054(12) 0.0109(13)
O3 0.0113(14) 0.0397(19) 0.0119(15) -0.0020(15) -0.0025(11) 0.0058(14)
O4 0.0165(15) 0.036(2) 0.0221(16) -0.0003(16) -0.0003(12) 0.0111(14)
O5 0.0099(14) 0.0296(18) 0.0166(15) -0.0033(14) -0.0042(11) 0.0020(12)
O6 0.0172(15) 0.0289(18) 0.0203(16) 0.0040(13) 0.0053(13) 0.0016(12)
O7 0.049(3) 0.019(3) 0.053(3) 0.000 0.035(3) 0.000

loop_
_atom_type_symbol
_atom_type_description
_atom_type_scat_dispersion_real
_atom_type_scat_dispersion_imag
_atom_type_scat_source
C C 0.0033 0.0016 'International Tables Vol C Tables 4.2.6.8 and 6.1.1.4'
H H 0.0000 0.0000 'International Tables Vol C Tables 4.2.6.8 and 6.1.1.4'
N N 0.0061 0.0033 'International Tables Vol C Tables 4.2.6.8 and 6.1.1.4'
O O 0.0106 0.0060 'International Tables Vol C Tables 4.2.6.8 and 6.1.1.4'
Ag Ag -0.8971 1.1015 'International Tables Vol C Tables 4.2.6.8 and 6.1.1.4'
Eu Eu -0.1578 3.6682 'International Tables Vol C Tables 4.2.6.8 and 6.1.1.4'

loop_
_geom_angle_atom_site_label_1
_geom_angle_atom_site_label_2
_geom_angle_atom_site_label_3
_geom_angle
_geom_angle_site_symmetry_1
_geom_angle_site_symmetry_3
_geom_angle_publ_flag
O1 Eu1 O1 146.35(15) 2_655 . ?
O1 Eu1 O7 106.83(7) 2_655 . ?
O1 Eu1 O7 106.83(7) . . ?
O1 Eu1 O5 126.02(9) 2_655 2_655 ?
O1 Eu1 O5 67.43(10) . 2_655 ?
O7 Eu1 O5 69.33(7) . 2_655 ?
O1 Eu1 O5 67.43(10) 2_655 . ?
O1 Eu1 O5 126.02(9) . . ?
O7 Eu1 O5 69.33(7) . . ?
O5 Eu1 O5 138.65(15) 2_655 . ?
O1 Eu1 O6 77.52(10) 2_655 2_655 ?
O1 Eu1 O6 74.92(10) . 2_655 ?
O7 Eu1 O6 145.38(7) . 2_655 ?
O5 Eu1 O6 80.37(10) 2_655 2_655 ?
O5 Eu1 O6 138.45(10) . 2_655 ?
O1 Eu1 O6 74.92(10) 2_655 . ?
O1 Eu1 O6 77.52(10) . . ?
O7 Eu1 O6 145.38(7) . . ?
O5 Eu1 O6 138.45(10) 2_655 . ?
O5 Eu1 O6 80.37(10) . . ?
O6 Eu1 O6 69.25(14) 2_655 . ?
O1 Eu1 N1 123.12(9) 2_655 . ?
O1 Eu1 N1 64.15(10) . . ?
O7 Eu1 N1 79.00(8) . . ?
O5 Eu1 N1 109.25(9) 2_655 . ?
O5 Eu1 N1 62.32(9) . . ?
O6 Eu1 N1 128.34(10) 2_655 . ?
O6 Eu1 N1 72.17(11) . . ?
O1 Eu1 N1 64.15(10) 2_655 2_655 ?
O1 Eu1 N1 123.12(9) . 2_655 ?
O7 Eu1 N1 79.00(8) . 2_655 ?
O5 Eu1 N1 62.32(9) 2_655 2_655 ?
O5 Eu1 N1 109.25(9) . 2_655 ?
O6 Eu1 N1 72.17(11) 2_655 2_655 ?
O6 Eu1 N1 128.34(10) . 2_655 ?
N1 Eu1 N1 158.00(16) . 2_655 ?
O5 Ag1 O5 175.72(16) . 2 ?
O2 C1 O1 125.4(4) . . ?
O2 C1 C2 118.9(4) . . ?
O1 C1 C2 115.7(3) . . ?
N1 C2 C3 122.7(4) . . ?
N1 C2 C1 115.0(3) . . ?
C3 C2 C1 122.4(4) . . ?
C2 C3 C4 119.6(4) . . ?
C2 C3 H3A 120.2 . . ?
C4 C3 H3A 120.2 . . ?
O3 C4 C3 121.5(4) . . ?
O3 C4 C5 119.3(4) . . ?
C3 C4 C5 119.2(4) . . ?
C6 C5 C4 117.4(4) . . ?
C6 C5 H5 121.3 . . ?
C4 C5 H5 121.3 . . ?
N1 C6 C5 123.6(4) . . ?
N1 C6 C7 113.8(3) . . ?
C5 C6 C7 122.6(4) . . ?
O4 C7 O5 125.2(4) . . ?
O4 C7 C6 119.9(4) . . ?
O5 C7 C6 114.8(4) . . ?
C2 N1 C6 117.4(3) . . ?
C2 N1 Eu1 119.7(3) . . ?
C6 N1 Eu1 122.5(2) . . ?
C1 O1 Eu1 125.2(3) . . ?
C4 O3 H3 109.5 . . ?
C7 O5 Ag1 118.5(2) . . ?
C7 O5 Eu1 125.4(2) . . ?
Ag1 O5 Eu1 116.10(11) . . ?
Eu1 O6 H6A 120.5 . . ?
Eu1 O6 H6B 119.0 . . ?
H6A O6 H6B 91.1 . . ?
Eu1 O7 H7A 122.9 . . ?

loop_
_geom_bond_atom_site_label_1
_geom_bond_atom_site_label_2
_geom_bond_distance
_geom_bond_site_symmetry_2
_geom_bond_publ_flag
Eu1 O1 2.440(3) 2_655 ?
Eu1 O1 2.440(3) . ?
Eu1 O7 2.462(5) . ?
Eu1 O5 2.486(3) 2_655 ?
Eu1 O5 2.486(3) . ?
Eu1 O6 2.487(3) 2_655 ?
Eu1 O6 2.487(3) . ?
Eu1 N1 2.528(3) . ?
Eu1 N1 2.528(3) 2_655 ?
Ag1 O5 2.334(3) . ?
Ag1 O5 2.334(3) 2 ?
C1 O2 1.226(5) . ?
C1 O1 1.277(5) . ?
C1 C2 1.515(5) . ?
C2 N1 1.345(5) . ?
C2 C3 1.376(6) . ?
C3 C4 1.380(6) . ?
C3 H3A 0.9300 . ?
C4 O3 1.350(5) . ?
C4 C5 1.393(5) . ?
C5 C6 1.392(6) . ?
C5 H5 0.9300 . ?
C6 N1 1.348(5) . ?
C6 C7 1.503(6) . ?
C7 O4 1.234(5) . ?
C7 O5 1.287(5) . ?
O3 H3 0.8200 . ?
O6 H6A 0.9171 . ?
O6 H6B 0.8122 . ?
O7 H7A 0.8481 . ?

loop_
_geom_torsion_atom_site_label_1
_geom_torsion_atom_site_label_2
_geom_torsion_atom_site_label_3
_geom_torsion_atom_site_label_4
_geom_torsion
_geom_torsion_site_symmetry_1
_geom_torsion_site_symmetry_2
_geom_torsion_site_symmetry_3
_geom_torsion_site_symmetry_4
_geom_torsion_publ_flag
O2 C1 C2 N1 177.2(4) . . . . ?
O1 C1 C2 N1 -3.6(5) . . . . ?
O2 C1 C2 C3 -3.1(6) . . . . ?
O1 C1 C2 C3 176.1(4) . . . . ?
N1 C2 C3 C4 -1.3(6) . . . . ?
C1 C2 C3 C4 179.0(4) . . . . ?
C2 C3 C4 O3 -178.9(4) . . . . ?
C2 C3 C4 C5 1.9(6) . . . . ?
O3 C4 C5 C6 -178.9(4) . . . . ?
C3 C4 C5 C6 0.3(6) . . . . ?
C4 C5 C6 N1 -3.5(6) . . . . ?
C4 C5 C6 C7 174.2(4) . . . . ?
N1 C6 C7 O4 -173.0(4) . . . . ?
C5 C6 C7 O4 9.1(6) . . . . ?
N1 C6 C7 O5 9.0(5) . . . . ?
C5 C6 C7 O5 -168.8(4) . . . . ?
C3 C2 N1 C6 -1.7(6) . . . . ?
C1 C2 N1 C6 178.1(4) . . . . ?
C3 C2 N1 Eu1 -174.3(3) . . . . ?
C1 C2 N1 Eu1 5.4(4) . . . . ?
C5 C6 N1 C2 4.1(6) . . . . ?
C7 C6 N1 C2 -173.7(3) . . . . ?
C5 C6 N1 Eu1 176.6(3) . . . . ?
C7 C6 N1 Eu1 -1.3(5) . . . . ?
O1 Eu1 N1 C2 138.1(3) 2_655 . . . ?
O1 Eu1 N1 C2 -3.9(3) . . . . ?
O7 Eu1 N1 C2 -118.9(3) . . . . ?
O5 Eu1 N1 C2 -55.5(3) 2_655 . . . ?
O5 Eu1 N1 C2 168.8(3) . . . . ?
O6 Eu1 N1 C2 37.3(3) 2_655 . . . ?
O6 Eu1 N1 C2 80.5(3) . . . . ?
N1 Eu1 N1 C2 -118.9(3) 2_655 . . . ?
O1 Eu1 N1 C6 -34.2(4) 2_655 . . . ?
O1 Eu1 N1 C6 -176.2(3) . . . . ?
O7 Eu1 N1 C6 68.9(3) . . . . ?
O5 Eu1 N1 C6 132.2(3) 2_655 . . . ?
O5 Eu1 N1 C6 -3.4(3) . . . . ?
O6 Eu1 N1 C6 -134.9(3) 2_655 . . . ?
O6 Eu1 N1 C6 -91.7(3) . . . . ?
N1 Eu1 N1 C6 68.9(3) 2_655 . . . ?
O2 C1 O1 Eu1 179.2(3) . . . . ?
C2 C1 O1 Eu1 0.0(5) . . . . ?
O1 Eu1 O1 C1 -109.7(4) 2_655 . . . ?
O7 Eu1 O1 C1 70.3(4) . . . . ?
O5 Eu1 O1 C1 128.7(4) 2_655 . . . ?
O5 Eu1 O1 C1 -6.0(4) . . . . ?
O6 Eu1 O1 C1 -145.7(4) 2_655 . . . ?
O6 Eu1 O1 C1 -74.1(4) . . . . ?
N1 Eu1 O1 C1 1.9(3) . . . . ?
N1 Eu1 O1 C1 158.0(3) 2_655 . . . ?
O4 C7 O5 Ag1 -13.4(5) . . . . ?
C6 C7 O5 Ag1 164.4(3) . . . . ?
O4 C7 O5 Eu1 168.6(3) . . . . ?
C6 C7 O5 Eu1 -13.6(5) . . . . ?
O5 Ag1 O5 C7 67.4(3) 2 . . . ?
O5 Ag1 O5 Eu1 -114.31(12) 2 . . . ?
O1 Eu1 O5 C7 161.9(3) 2_655 . . . ?
O1 Eu1 O5 C7 17.6(4) . . . . ?
O7 Eu1 O5 C7 -78.6(3) . . . . ?
O5 Eu1 O5 C7 -78.6(3) 2_655 . . . ?
O6 Eu1 O5 C7 127.2(3) 2_655 . . . ?
O6 Eu1 O5 C7 84.3(3) . . . . ?
N1 Eu1 O5 C7 9.5(3) . . . . ?
N1 Eu1 O5 C7 -148.3(3) 2_655 . . . ?
O1 Eu1 O5 Ag1 -16.20(12) 2_655 . . . ?
O1 Eu1 O5 Ag1 -160.53(12) . . . . ?
O7 Eu1 O5 Ag1 103.26(13) . . . . ?
O5 Eu1 O5 Ag1 103.26(13) 2_655 . . . ?
O6 Eu1 O5 Ag1 -50.9(2) 2_655 . . . ?
O6 Eu1 O5 Ag1 -93.77(14) . . . . ?
N1 Eu1 O5 Ag1 -168.60(19) . . . . ?
N1 Eu1 O5 Ag1 33.62(17) 2_655 . . . ?
